data_7019943
loop_
_publ_author_name
'Chen, Kai'
'Dong, Da-Peng'
'Sun, Zhen-Gang'
'Jiao, Cheng-Qi'
'Li, Chao'
'Wang, Cheng-Lin'
'Zhu, Yan-Yu'
'Zhao, Yan'
'Zhu, Jiang'
'Sun, Shou-Hui'
'Zheng, Ming-Jing'
'Tian, Hui'
'Chu, Wei'

_publ_section_title
;
 A series of novel lanthanide carboxyphosphonates with a 3D framework
 structure: synthesis, structure, and luminescent and magnetic properties.
;
_journal_issue 36
_journal_name_full 'Dalton transactions (Cambridge, England : 2003)'
_journal_page_first 10948
_journal_page_last 10956
_journal_paper_doi 10.1039/c2dt30363a
_journal_volume 41
_journal_year 2012
_chemical_formula_sum 'C37 H61 N3 O31 P3 Pr3'
_chemical_formula_weight 1559.53
_chemical_name_systematic
;
?
;
_space_group_IT_number 2
_symmetry_cell_setting triclinic
_symmetry_space_group_name_Hall '-P 1'
_symmetry_space_group_name_H-M 'P -1'
_atom_sites_solution_hydrogens geom
_atom_sites_solution_primary direct
_atom_sites_solution_secondary difmap
_audit_creation_method SHELXL-97
_cell_angle_alpha 106.199(4)
_cell_angle_beta 103.350(4)
_cell_angle_gamma 116.990(4)
_cell_formula_units_Z 2
_cell_length_a 15.122(3)
_cell_length_b 15.167(4)
_cell_length_c 15.242(3)
_cell_measurement_reflns_used 624
_cell_measurement_temperature 293(2)
_cell_measurement_theta_max 19.84
_cell_measurement_theta_min 2.73
_cell_volume 2717.8(11)
_computing_cell_refinement 'Bruker SMART'
_computing_data_collection 'Bruker SMART'
_computing_data_reduction 'Bruker SHELXTL'
_computing_molecular_graphics 'Bruker SHELXTL'
_computing_publication_material 'Bruker SHELXTL'
_computing_structure_refinement 'SHELXL-97 (Sheldrick, 1997)'
_computing_structure_solution 'SHELXS-97 (Sheldrick, 1990)'
_diffrn_ambient_temperature 293(2)
_diffrn_measured_fraction_theta_full 0.987
_diffrn_measured_fraction_theta_max 0.987
_diffrn_measurement_device_type 'Smart Apex II CCD'
_diffrn_measurement_method 'omega scans'
_diffrn_radiation_monochromator graphite
_diffrn_radiation_source 'fine-focus sealed tube'
_diffrn_radiation_type MoK\a
_diffrn_radiation_wavelength 0.71073
_diffrn_reflns_av_R_equivalents 0.0838
_diffrn_reflns_av_sigmaI/netI 0.1676
_diffrn_reflns_limit_h_max 16
_diffrn_reflns_limit_h_min -16
_diffrn_reflns_limit_k_max 16
_diffrn_reflns_limit_k_min -16
_diffrn_reflns_limit_l_max 12
_diffrn_reflns_limit_l_min -16
_diffrn_reflns_number 11818
_diffrn_reflns_theta_full 23.29
_diffrn_reflns_theta_max 23.29
_diffrn_reflns_theta_min 1.73
_diffrn_standards_decay_% 0
_diffrn_standards_interval_count 0
_diffrn_standards_interval_time 0
_diffrn_standards_number 0
_exptl_absorpt_coefficient_mu 2.830
_exptl_absorpt_correction_T_max 0.8485
_exptl_absorpt_correction_T_min 0.4552
_exptl_absorpt_correction_type empirical
_exptl_absorpt_process_details sadabs
_exptl_crystal_colour green
_exptl_crystal_density_diffrn 1.906
_exptl_crystal_density_method 'not measured'
_exptl_crystal_description block
_exptl_crystal_F_000 1548
_exptl_crystal_size_max 0.33
_exptl_crystal_size_mid 0.08
_exptl_crystal_size_min 0.06
_refine_diff_density_max 1.466
_refine_diff_density_min -1.190
_refine_diff_density_rms 0.251
_refine_ls_extinction_method none
_refine_ls_goodness_of_fit_ref 1.009
_refine_ls_hydrogen_treatment constr
_refine_ls_matrix_type full
_refine_ls_number_parameters 694
_refine_ls_number_reflns 7725
_refine_ls_number_restraints 306
_refine_ls_restrained_S_all 0.993
_refine_ls_R_factor_all 0.1403
_refine_ls_R_factor_gt 0.0752
_refine_ls_shift/su_max 0.034
_refine_ls_shift/su_mean 0.000
_refine_ls_structure_factor_coef Fsqd
_refine_ls_weighting_details 'calc w=1/[\s^2^(Fo^2^)+(0.0917P)^2^+0.0000P] where P=(Fo^2^+2Fc^2^)/3'
_refine_ls_weighting_scheme calc
_refine_ls_wR_factor_gt 0.1694
_refine_ls_wR_factor_ref 0.2131
_reflns_number_gt 4398
_reflns_number_total 7725
_reflns_threshold_expression >2sigma(I)
_cod_data_source_file c2dt30363a.txt
_cod_data_source_block szg168
_cod_depositor_comments
;
The following automatic conversions were performed:

'_symmetry_cell_setting' value 'Triclinic' changed to 'triclinic'
according to /home/saulius/struct/CIF-dictionaries/cif_core.dic
dictionary named 'cif_core.dic' version 2.4.1 from 2010-06-29.

Automatic conversion script
Id: cif_fix_values 1891 2012-01-12 08:04:46Z andrius 
;
_cod_original_sg_symbol_H-M 'P-1 '
_cod_database_code 7019943

loop_
_symmetry_equiv_pos_as_xyz
'x, y, z'
'-x, -y, -z'

loop_
_atom_site_label
_atom_site_type_symbol
_atom_site_fract_x
_atom_site_fract_y
_atom_site_fract_z
_atom_site_U_iso_or_equiv
_atom_site_adp_type
_atom_site_occupancy
_atom_site_symmetry_multiplicity
_atom_site_calc_flag
_atom_site_refinement_flags
Pr1 Pr 0.18107(8) 0.88572(8) 0.31789(8) 0.0211(3) Uani 1 1 d .
Pr2 Pr 0.55711(8) 0.86584(8) 0.69764(8) 0.0208(3) Uani 1 1 d .
Pr3 Pr 0.58479(8) 0.93663(8) 0.35524(8) 0.0214(3) Uani 1 1 d .
P1 P 0.6167(4) 1.1424(4) 0.5236(4) 0.0218(11) Uani 1 1 d .
P2 P 0.3051(4) 0.8258(4) 0.1963(3) 0.0225(12) Uani 1 1 d .
P3 P 0.6253(4) 0.8084(4) 0.5185(4) 0.0242(12) Uani 1 1 d .
O1 O 0.5582(9) 1.0983(9) 0.4113(8) 0.019(3) Uani 1 1 d U
O2 O 0.5452(9) 1.1263(9) 0.5798(9) 0.024(3) Uani 1 1 d .
O3 O 0.6825(9) 1.0914(10) 0.5375(8) 0.027(3) Uani 1 1 d .
O4 O 0.9266(16) 1.6076(18) 1.0338(13) 0.108(8) Uani 1 1 d .
O5 O 0.774(2) 1.603(2) 1.0014(17) 0.148(11) Uani 1 1 d .
H5C H 0.7991 1.6269 1.0653 0.223 Uiso 1 1 d R
O6 O 0.2207(9) 0.7515(9) 0.2260(8) 0.020(3) Uani 1 1 d U
O7 O 0.3285(9) 0.9421(9) 0.2479(8) 0.024(3) Uani 1 1 d U
O8 O 0.4075(9) 0.8257(10) 0.2134(8) 0.026(3) Uani 1 1 d .
O9 O 0.5020(10) 0.9500(9) -0.1811(9) 0.028(3) Uani 1 1 d .
O10 O 0.3718(12) 0.9736(12) -0.2436(10) 0.043(4) Uani 1 1 d .
O11 O 0.6134(10) 0.8163(9) 0.4213(8) 0.025(3) Uani 1 1 d .
O12 O 0.6879(8) 0.9223(9) 0.6101(8) 0.022(3) Uani 1 1 d .
O13 O 0.5236(8) 0.7358(9) 0.5298(8) 0.020(3) Uani 1 1 d .
O14 O 1.2135(10) 0.9619(11) 0.5971(9) 0.038(4) Uani 1 1 d .
O15 O 1.1357(10) 0.9604(10) 0.4544(9) 0.029(3) Uani 1 1 d .
O16 O 0.0858(10) 0.7254(10) 0.3623(9) 0.033(3) Uani 1 1 d .
O17 O -0.0213(11) 0.7092(11) 0.2256(10) 0.041(4) Uani 1 1 d .
O18 O -0.3512(10) 0.2824(11) 0.3585(10) 0.038(4) Uani 1 1 d U
O19 O -0.4647(11) 0.3057(11) 0.2643(11) 0.045(4) Uani 1 1 d .
O20 O 0.0582(11) 0.9468(11) 0.2553(9) 0.038(4) Uani 1 1 d .
O21 O 0.0979(11) 0.8642(12) 0.1457(10) 0.045(4) Uani 1 1 d .
O22 O -0.3012(10) 0.8206(11) -0.2411(10) 0.037(4) Uani 1 1 d .
O23 O -0.3183(11) 0.9275(12) -0.1260(10) 0.044(4) Uani 1 1 d .
O24 O 0.5959(13) 0.8046(13) 0.2221(11) 0.066(5) Uani 1 1 d .
H24C H 0.6572 0.8394 0.2180 0.079 Uiso 1 1 d R
H24A H 0.5908 0.7527 0.2376 0.099 Uiso 1 1 d R
O1W O 0.8326(13) 0.2576(13) 0.4024(13) 0.076(5) Uani 1 1 d .
H1WA H 0.8297 0.2379 0.4500 0.114 Uiso 1 1 d R
H1WB H 0.8016 0.2008 0.3471 0.114 Uiso 1 1 d R
O2W O 0.401(2) 0.5192(17) 0.490(2) 0.176(13) Uani 1 1 d .
H2WB H 0.4708 0.5545 0.5112 0.212 Uiso 1 1 d R
H2WA H 0.3823 0.5075 0.5366 0.265 Uiso 1 1 d R
O3W O 0.659(3) 0.608(3) 0.696(3) 0.259(18) Uani 1 1 d U
H3WA H 0.7265 0.6507 0.7095 0.311 Uiso 1 1 d R
H3WB H 0.6362 0.5426 0.6568 0.389 Uiso 1 1 d R
O4W O 0.583(4) 0.611(3) 0.206(3) 0.299(13) Uani 1 1 d U
H4WA H 0.5968 0.5880 0.2495 0.448 Uiso 1 1 d R
H4WB H 0.5475 0.5576 0.1470 0.448 Uiso 1 1 d R
O5W O 0.795(8) 0.776(8) 0.198(7) 0.70(2) Uani 1 1 d U
H5WA H 0.8301 0.8205 0.1768 0.844 Uiso 1 1 d R
H5WB H 0.7619 0.7099 0.1539 1.055 Uiso 1 1 d R
O6W O 0.028(3) 0.677(3) 0.685(3) 0.291(15) Uani 1 1 d U
H6WA H -0.0047 0.7036 0.7087 0.437 Uiso 1 1 d R
H6WB H -0.0148 0.6066 0.6560 0.437 Uiso 1 1 d R
O7W O 0.493(4) 0.471(3) 0.288(3) 0.29(2) Uani 1 1 d U
H7WA H 0.4836 0.4397 0.3266 0.429 Uiso 1 1 d R
H7WB H 0.4612 0.4229 0.2270 0.429 Uiso 1 1 d R
N1 N 0.7453(14) 1.3586(14) 0.6773(12) 0.040(5) Uani 1 1 d .
H1C H 0.7513 1.3191 0.7111 0.048 Uiso 1 1 d R
N2 N 0.2873(11) 0.8346(12) 0.0132(10) 0.024(4) Uani 1 1 d U
H2A H 0.3417 0.9033 0.0608 0.029 Uiso 1 1 d R
N3 N 0.8221(12) 0.8225(12) 0.5409(11) 0.031(4) Uani 1 1 d .
H3C H 0.8394 0.8918 0.5558 0.037 Uiso 1 1 d R
C1 C 0.7085(14) 1.2898(14) 0.5678(12) 0.024(4) Uani 1 1 d U
H1A H 0.6731 1.3145 0.5284 0.028 Uiso 1 1 d R
H1B H 0.7734 1.3043 0.5569 0.028 Uiso 1 1 d R
C2 C 0.8532(16) 1.4656(17) 0.7238(15) 0.046(5) Uani 1 1 d U
H2B H 0.8461 1.5124 0.6941 0.055 Uiso 1 1 d R
H2C H 0.9063 1.4529 0.7091 0.055 Uiso 1 1 d R
C3 C 0.8953(19) 1.5259(19) 0.8369(16) 0.062(6) Uani 1 1 d U
H3A H 0.9657 1.5949 0.8654 0.075 Uiso 1 1 d R
H3B H 0.9041 1.4799 0.8668 0.075 Uiso 1 1 d R
C4 C 0.8070(19) 1.5443(19) 0.8629(18) 0.064(5) Uani 1 1 d U
H4A H 0.8048 1.5973 0.8401 0.076 Uiso 1 1 d R
C5 C 0.6944(17) 1.4362(17) 0.8066(15) 0.047(5) Uani 1 1 d U
H5A H 0.6412 1.4515 0.8169 0.057 Uiso 1 1 d R
H5B H 0.6940 1.3861 0.8349 0.057 Uiso 1 1 d R
C6 C 0.6620(16) 1.3817(17) 0.6943(15) 0.040(5) Uani 1 1 d U
H6A H 0.5892 1.3147 0.6599 0.048 Uiso 1 1 d R
H6B H 0.6622 1.4323 0.6667 0.048 Uiso 1 1 d R
C7 C 0.842(3) 1.589(2) 0.976(2) 0.076(7) Uani 1 1 d U
C8 C 0.2253(14) 0.7730(16) 0.0608(12) 0.030(5) Uani 1 1 d .
H8A H 0.1626 0.7783 0.0521 0.036 Uiso 1 1 d R
H8B H 0.1982 0.6964 0.0273 0.036 Uiso 1 1 d R
C9 C 0.3395(15) 0.7809(15) -0.0313(13) 0.025(4) Uani 1 1 d U
H9A H 0.2820 0.7068 -0.0809 0.030 Uiso 1 1 d R
H9B H 0.3861 0.7770 0.0213 0.030 Uiso 1 1 d R
C10 C 0.4073(15) 0.8467(15) -0.0758(13) 0.027(4) Uani 1 1 d U
H10A H 0.4343 0.8065 -0.1074 0.033 Uiso 1 1 d R
H10B H 0.4702 0.9173 -0.0244 0.033 Uiso 1 1 d R
C11 C 0.3421(14) 0.8653(15) -0.1518(13) 0.021(3) Uani 1 1 d U
H11A H 0.2859 0.7937 -0.2062 0.025 Uiso 1 1 d R
C12 C 0.2835(14) 0.9119(15) -0.1096(13) 0.024(4) Uani 1 1 d U
H12A H 0.2338 0.9118 -0.1632 0.029 Uiso 1 1 d R
H12B H 0.3372 0.9873 -0.0607 0.029 Uiso 1 1 d R
C13 C 0.2218(14) 0.8481(16) -0.0617(13) 0.027(4) Uani 1 1 d U
H13A H 0.1901 0.8837 -0.0322 0.032 Uiso 1 1 d R
H13B H 0.1625 0.7750 -0.1119 0.032 Uiso 1 1 d R
C14 C 0.4087(15) 0.9324(15) -0.1953(13) 0.023(4) Uani 1 1 d U
C15 C 0.7094(14) 0.7536(15) 0.5399(15) 0.034(5) Uani 1 1 d .
H15A H 0.6703 0.6807 0.4864 0.040 Uiso 1 1 d R
H15B H 0.7189 0.7471 0.6025 0.040 Uiso 1 1 d R
C16 C 0.9050(14) 0.8284(16) 0.6183(14) 0.032(4) Uani 1 1 d U
H16A H 0.8876 0.7546 0.6002 0.038 Uiso 1 1 d R
H16B H 0.9046 0.8544 0.6832 0.038 Uiso 1 1 d R
C17 C 1.0174(16) 0.8973(16) 0.6223(14) 0.034(4) Uani 1 1 d U
H17A H 1.0714 0.8976 0.6719 0.040 Uiso 1 1 d R
H17B H 1.0362 0.9717 0.6418 0.040 Uiso 1 1 d R
C18 C 1.0197(14) 0.8584(15) 0.5205(13) 0.027(3) Uani 1 1 d U
H18A H 1.0055 0.7859 0.5049 0.032 Uiso 1 1 d R
C19 C 0.9263(14) 0.8449(16) 0.4387(14) 0.032(4) Uani 1 1 d U
H19A H 0.9235 0.8115 0.3738 0.038 Uiso 1 1 d R
H19B H 0.9420 0.9172 0.4497 0.038 Uiso 1 1 d R
C20 C 0.8190(16) 0.7768(16) 0.4400(14) 0.034(4) Uani 1 1 d U
H20A H 0.7623 0.7731 0.3902 0.041 Uiso 1 1 d R
H20B H 0.8007 0.7030 0.4243 0.041 Uiso 1 1 d R
C21 C 1.1303(16) 0.9326(16) 0.5228(15) 0.029(4) Uani 1 1 d U
C22 C 0.0451(17) 0.9029(18) 0.1661(16) 0.039(5) Uani 1 1 d U
C23 C -0.0411(16) 0.8912(17) 0.0798(14) 0.033(4) Uani 1 1 d U
C24 C -0.0477(15) 0.8574(16) -0.0162(14) 0.030(4) Uani 1 1 d U
H24B H -0.0002 0.8345 -0.0291 0.036 Uiso 1 1 d R
C25 C -0.1250(15) 0.8485(16) -0.0908(14) 0.031(4) Uani 1 1 d U
H25A H -0.1288 0.8250 -0.1578 0.037 Uiso 1 1 d R
C26 C -0.1965(16) 0.8796(17) -0.0715(14) 0.036(4) Uani 1 1 d U
C27 C -0.1912(16) 0.9101(17) 0.0258(14) 0.038(4) Uani 1 1 d U
H27A H -0.2406 0.9303 0.0384 0.045 Uiso 1 1 d R
C28 C -0.1122(17) 0.9192(18) 0.1061(15) 0.043(4) Uani 1 1 d U
H28A H -0.0618 0.9948 0.1218 0.052 Uiso 1 1 d R
C29 C -0.2771(15) 0.8769(16) -0.1489(15) 0.030(4) Uani 1 1 d U
C30 C -0.0085(15) 0.6771(15) 0.2922(14) 0.027(4) Uani 1 1 d U
C31 C -0.1028(16) 0.5843(16) 0.2951(14) 0.036(4) Uani 1 1 d U
C32 C -0.0858(17) 0.5524(16) 0.3669(15) 0.038(4) Uani 1 1 d U
H32A H -0.0119 0.5894 0.4169 0.046 Uiso 1 1 d R
C33 C -0.1693(15) 0.4729(16) 0.3749(14) 0.035(4) Uani 1 1 d U
H33A H -0.1577 0.4498 0.4275 0.042 Uiso 1 1 d R
C34 C -0.2767(15) 0.4198(15) 0.3043(13) 0.026(4) Uani 1 1 d U
C35 C -0.2957(15) 0.4558(16) 0.2312(14) 0.036(4) Uani 1 1 d U
H35A H -0.3694 0.4216 0.1821 0.043 Uiso 1 1 d R
C36 C -0.2066(15) 0.5369(15) 0.2267(14) 0.033(4) Uani 1 1 d U
H36A H -0.2169 0.5560 0.1711 0.039 Uiso 1 1 d R
C37 C -0.3703(16) 0.3315(16) 0.3106(14) 0.028(4) Uani 1 1 d U

loop_
_atom_site_aniso_label
_atom_site_aniso_U_11
_atom_site_aniso_U_22
_atom_site_aniso_U_33
_atom_site_aniso_U_23
_atom_site_aniso_U_13
_atom_site_aniso_U_12
Pr1 0.0153(6) 0.0286(6) 0.0238(6) 0.0156(5) 0.0093(5) 0.0125(5)
Pr2 0.0155(6) 0.0269(6) 0.0252(6) 0.0159(5) 0.0104(5) 0.0122(5)
Pr3 0.0180(6) 0.0283(6) 0.0246(6) 0.0156(5) 0.0118(5) 0.0141(5)
P1 0.019(3) 0.026(3) 0.025(3) 0.016(2) 0.010(2) 0.014(2)
P2 0.012(3) 0.034(3) 0.024(3) 0.016(2) 0.009(2) 0.012(2)
P3 0.021(3) 0.030(3) 0.025(3) 0.013(2) 0.011(2) 0.016(2)
O1 0.022(6) 0.027(6) 0.015(6) 0.015(5) 0.014(4) 0.014(5)
O2 0.010(6) 0.026(7) 0.034(8) 0.017(6) 0.014(6) 0.004(6)
O3 0.018(7) 0.039(8) 0.031(8) 0.025(6) 0.014(6) 0.015(7)
O4 0.060(14) 0.134(19) 0.054(13) 0.016(12) -0.005(11) 0.026(14)
O5 0.13(2) 0.18(3) 0.081(18) 0.036(17) 0.031(17) 0.07(2)
O6 0.020(3) 0.020(3) 0.020(3) 0.0093(15) 0.0087(15) 0.0105(18)
O7 0.018(6) 0.022(6) 0.025(6) 0.003(5) 0.002(5) 0.012(5)
O8 0.027(7) 0.043(8) 0.025(7) 0.019(6) 0.015(6) 0.028(7)
O9 0.026(8) 0.023(7) 0.033(8) 0.014(6) 0.015(6) 0.010(6)
O10 0.055(10) 0.066(11) 0.052(10) 0.051(9) 0.037(8) 0.043(9)
O11 0.031(8) 0.022(7) 0.025(7) 0.010(6) 0.012(6) 0.016(6)
O12 0.003(6) 0.025(7) 0.025(7) 0.012(6) 0.003(5) 0.000(6)
O13 0.008(6) 0.022(7) 0.020(7) 0.012(5) 0.006(5) -0.001(6)
O14 0.017(7) 0.060(10) 0.031(8) 0.023(7) 0.011(6) 0.014(7)
O15 0.029(8) 0.050(9) 0.039(8) 0.031(7) 0.030(7) 0.029(7)
O16 0.021(7) 0.044(9) 0.031(8) 0.023(7) 0.011(6) 0.012(7)
O17 0.033(8) 0.037(9) 0.042(9) 0.024(7) 0.009(7) 0.011(7)
O18 0.031(7) 0.048(7) 0.043(7) 0.041(6) 0.014(5) 0.016(5)
O19 0.033(9) 0.035(9) 0.070(11) 0.033(8) 0.027(8) 0.012(8)
O20 0.045(9) 0.045(9) 0.014(8) 0.008(6) -0.003(6) 0.028(8)
O21 0.037(9) 0.066(11) 0.052(10) 0.026(8) 0.020(8) 0.041(9)
O22 0.032(8) 0.051(9) 0.041(9) 0.026(8) 0.013(7) 0.030(8)
O23 0.045(9) 0.078(11) 0.041(9) 0.037(8) 0.018(7) 0.050(9)
O24 0.067(12) 0.071(12) 0.065(11) 0.028(9) 0.032(10) 0.042(11)
O1W 0.063(12) 0.057(12) 0.082(13) 0.029(10) 0.029(10) 0.017(10)
O2W 0.18(3) 0.057(16) 0.20(3) 0.034(16) 0.03(2) 0.027(18)
O3W 0.27(2) 0.25(2) 0.26(2) 0.122(12) 0.106(12) 0.139(13)
O4W 0.299(13) 0.299(13) 0.299(13) 0.132(6) 0.125(5) 0.166(7)
O5W 0.70(2) 0.70(2) 0.70(2) 0.311(10) 0.294(9) 0.390(12)
O6W 0.291(15) 0.291(15) 0.291(15) 0.129(7) 0.122(7) 0.161(9)
O7W 0.29(2) 0.28(2) 0.29(2) 0.123(13) 0.119(13) 0.167(15)
N1 0.049(12) 0.056(12) 0.043(11) 0.043(10) 0.022(9) 0.036(11)
N2 0.019(7) 0.033(7) 0.014(6) 0.012(5) 0.012(5) 0.007(5)
N3 0.022(9) 0.023(9) 0.043(11) 0.019(8) 0.011(8) 0.008(8)
C1 0.021(8) 0.026(8) 0.022(8) 0.016(6) 0.016(6) 0.006(6)
C2 0.029(9) 0.047(10) 0.040(9) 0.020(8) 0.011(8) 0.008(8)
C3 0.042(9) 0.050(9) 0.050(8) 0.011(8) 0.007(8) 0.006(8)
C4 0.046(8) 0.048(8) 0.055(8) 0.011(7) 0.009(7) 0.008(7)
C5 0.043(8) 0.038(8) 0.051(8) 0.017(7) 0.013(7) 0.020(7)
C6 0.031(9) 0.042(9) 0.047(9) 0.014(8) 0.009(8) 0.026(8)
C7 0.049(11) 0.056(11) 0.064(11) 0.008(10) 0.017(10) 0.002(10)
C8 0.015(10) 0.046(13) 0.018(11) 0.013(9) 0.014(8) 0.006(10)
C9 0.026(8) 0.038(8) 0.031(8) 0.026(7) 0.017(7) 0.024(7)
C10 0.028(7) 0.031(7) 0.030(7) 0.018(6) 0.018(6) 0.017(6)
C11 0.022(6) 0.035(7) 0.021(6) 0.022(5) 0.012(5) 0.020(5)
C12 0.024(7) 0.040(7) 0.025(7) 0.024(6) 0.012(6) 0.023(6)
C13 0.022(8) 0.051(9) 0.024(8) 0.023(7) 0.017(6) 0.025(7)
C14 0.023(8) 0.035(8) 0.016(8) 0.010(7) 0.008(6) 0.021(7)
C15 0.014(10) 0.024(11) 0.042(13) 0.019(10) 0.005(9) -0.003(9)
C16 0.026(7) 0.045(8) 0.031(7) 0.024(6) 0.019(6) 0.017(6)
C17 0.033(4) 0.034(4) 0.033(4) 0.0152(19) 0.0141(18) 0.018(2)
C18 0.026(6) 0.034(6) 0.033(6) 0.017(5) 0.017(5) 0.022(5)
C19 0.025(6) 0.041(6) 0.031(6) 0.011(5) 0.023(5) 0.017(5)
C20 0.032(8) 0.043(9) 0.032(8) 0.016(7) 0.021(7) 0.019(7)
C21 0.031(8) 0.036(8) 0.034(8) 0.021(7) 0.018(7) 0.023(7)
C22 0.036(9) 0.050(9) 0.038(9) 0.024(8) 0.011(7) 0.027(8)
C23 0.034(7) 0.050(7) 0.034(7) 0.024(6) 0.016(6) 0.031(6)
C24 0.033(7) 0.048(7) 0.031(7) 0.020(6) 0.021(6) 0.032(6)
C25 0.032(7) 0.055(7) 0.028(7) 0.022(6) 0.023(6) 0.033(6)
C26 0.035(6) 0.051(7) 0.027(6) 0.022(5) 0.015(5) 0.024(5)
C27 0.038(6) 0.051(6) 0.032(6) 0.019(5) 0.016(5) 0.029(5)
C28 0.042(7) 0.051(7) 0.038(7) 0.026(6) 0.011(6) 0.027(6)
C29 0.027(7) 0.042(7) 0.025(7) 0.021(6) 0.007(5) 0.021(6)
C30 0.029(7) 0.030(7) 0.024(7) 0.011(5) 0.014(5) 0.017(5)
C31 0.031(6) 0.036(6) 0.030(6) 0.014(5) 0.011(5) 0.012(5)
C32 0.032(6) 0.041(6) 0.036(6) 0.019(5) 0.011(5) 0.015(5)
C33 0.025(7) 0.039(7) 0.032(7) 0.021(6) 0.012(6) 0.008(6)
C34 0.022(6) 0.033(6) 0.026(6) 0.016(5) 0.014(5) 0.013(5)
C35 0.015(6) 0.043(7) 0.039(7) 0.012(6) 0.009(6) 0.012(6)
C36 0.021(6) 0.038(7) 0.033(7) 0.018(6) 0.011(6) 0.010(6)
C37 0.026(8) 0.036(8) 0.022(8) 0.007(7) 0.017(7) 0.017(7)

loop_
_atom_type_symbol
_atom_type_description
_atom_type_scat_dispersion_real
_atom_type_scat_dispersion_imag
_atom_type_scat_source
C C 0.0033 0.0016 'International Tables Vol C Tables 4.2.6.8 and 6.1.1.4'
H H 0.0000 0.0000 'International Tables Vol C Tables 4.2.6.8 and 6.1.1.4'
N N 0.0061 0.0033 'International Tables Vol C Tables 4.2.6.8 and 6.1.1.4'
O O 0.0106 0.0060 'International Tables Vol C Tables 4.2.6.8 and 6.1.1.4'
P P 0.1023 0.0942 'International Tables Vol C Tables 4.2.6.8 and 6.1.1.4'
Pr Pr -0.2180 2.8214 'International Tables Vol C Tables 4.2.6.8 and 6.1.1.4'

loop_
_geom_angle_atom_site_label_1
_geom_angle_atom_site_label_2
_geom_angle_atom_site_label_3
_geom_angle
_geom_angle_site_symmetry_1
_geom_angle_site_symmetry_3
O12 Pr1 O3 79.6(4) 2_676 2_676
O12 Pr1 O15 77.2(4) 2_676 1_455
O3 Pr1 O15 79.9(4) 2_676 1_455
O12 Pr1 O21 96.0(4) 2_676 .
O3 Pr1 O21 157.1(4) 2_676 .
O15 Pr1 O21 121.4(4) 1_455 .
O12 Pr1 O6 120.1(4) 2_676 .
O3 Pr1 O6 80.7(4) 2_676 .
O15 Pr1 O6 150.9(4) 1_455 .
O21 Pr1 O6 82.2(4) . .
O12 Pr1 O20 80.5(4) 2_676 .
O3 Pr1 O20 147.4(4) 2_676 .
O15 Pr1 O20 70.6(4) 1_455 .
O21 Pr1 O20 51.0(4) . .
O6 Pr1 O20 131.9(4) . .
O12 Pr1 O16 142.8(4) 2_676 .
O3 Pr1 O16 71.4(4) 2_676 .
O15 Pr1 O16 75.3(4) 1_455 .
O21 Pr1 O16 119.6(4) . .
O6 Pr1 O16 78.1(4) . .
O20 Pr1 O16 112.6(4) . .
O12 Pr1 O7 65.4(4) 2_676 .
O3 Pr1 O7 86.9(4) 2_676 .
O15 Pr1 O7 142.0(4) 1_455 .
O21 Pr1 O7 71.0(4) . .
O6 Pr1 O7 57.5(4) . .
O20 Pr1 O7 107.8(4) . .
O16 Pr1 O7 133.4(4) . .
O12 Pr1 O17 153.1(4) 2_676 .
O3 Pr1 O17 120.9(4) 2_676 .
O15 Pr1 O17 88.9(4) 1_455 .
O21 Pr1 O17 71.6(4) . .
O6 Pr1 O17 82.7(4) . .
O20 Pr1 O17 73.1(4) . .
O16 Pr1 O17 49.7(4) . .
O7 Pr1 O17 127.9(4) . .
O12 Pr1 C22 90.0(5) 2_676 .
O3 Pr1 C22 169.4(5) 2_676 .
O15 Pr1 C22 96.2(5) 1_455 .
O21 Pr1 C22 25.2(5) . .
O6 Pr1 C22 106.4(5) . .
O20 Pr1 C22 25.9(5) . .
O16 Pr1 C22 117.3(5) . .
O7 Pr1 C22 90.4(5) . .
O17 Pr1 C22 68.5(5) . .
O12 Pr1 C30 156.9(4) 2_676 .
O3 Pr1 C30 96.5(5) 2_676 .
O15 Pr1 C30 79.7(5) 1_455 .
O21 Pr1 C30 95.9(5) . .
O6 Pr1 C30 81.2(4) . .
O20 Pr1 C30 91.8(5) . .
O16 Pr1 C30 25.1(4) . .
O7 Pr1 C30 137.5(4) . .
O17 Pr1 C30 24.8(4) . .
C22 Pr1 C30 92.4(6) . .
O12 Pr1 P2 93.6(3) 2_676 .
O3 Pr1 P2 84.9(3) 2_676 .
O15 Pr1 P2 163.4(3) 1_455 .
O21 Pr1 P2 72.8(3) . .
O6 Pr1 P2 28.6(3) . .
O20 Pr1 P2 122.0(3) . .
O16 Pr1 P2 106.2(3) . .
O7 Pr1 P2 29.1(3) . .
O17 Pr1 P2 104.7(3) . .
C22 Pr1 P2 97.6(5) . .
C30 Pr1 P2 108.9(4) . .
O7 Pr2 O9 74.8(4) 2_676 1_556
O7 Pr2 O1 77.2(4) 2_676 2_676
O9 Pr2 O1 80.3(4) 1_556 2_676
O7 Pr2 O23 78.8(4) 2_676 1_656
O9 Pr2 O23 69.9(4) 1_556 1_656
O1 Pr2 O23 145.7(4) 2_676 1_656
O7 Pr2 O13 118.8(4) 2_676 .
O9 Pr2 O13 154.5(4) 1_556 .
O1 Pr2 O13 82.0(3) 2_676 .
O23 Pr2 O13 131.5(4) 1_656 .
O7 Pr2 O22 101.3(4) 2_676 1_656
O9 Pr2 O22 119.5(4) 1_556 1_656
O1 Pr2 O22 159.4(4) 2_676 1_656
O23 Pr2 O22 50.7(4) 1_656 1_656
O13 Pr2 O22 80.8(4) . 1_656
O7 Pr2 O12 65.3(4) 2_676 .
O9 Pr2 O12 140.0(4) 1_556 .
O1 Pr2 O12 87.8(3) 2_676 .
O23 Pr2 O12 104.0(4) 1_656 .
O13 Pr2 O12 56.9(3) . .
O22 Pr2 O12 73.2(4) 1_656 .
O7 Pr2 O18 138.3(4) 2_676 2_566
O9 Pr2 O18 74.5(4) 1_556 2_566
O1 Pr2 O18 70.4(4) 2_676 2_566
O23 Pr2 O18 115.3(4) 1_656 2_566
O13 Pr2 O18 82.3(4) . 2_566
O22 Pr2 O18 118.2(4) 1_656 2_566
O12 Pr2 O18 136.4(4) . 2_566
O7 Pr2 O19 151.0(4) 2_676 2_566
O9 Pr2 O19 84.9(4) 1_556 2_566
O1 Pr2 O19 119.8(4) 2_676 2_566
O23 Pr2 O19 74.9(5) 1_656 2_566
O13 Pr2 O19 88.2(4) . 2_566
O22 Pr2 O19 70.9(4) 1_656 2_566
O12 Pr2 O19 133.1(4) . 2_566
O18 Pr2 O19 49.4(4) 2_566 2_566
O7 Pr2 C29 90.3(5) 2_676 1_656
O9 Pr2 C29 93.8(5) 1_556 1_656
O1 Pr2 C29 167.2(5) 2_676 1_656
O23 Pr2 C29 24.6(5) 1_656 1_656
O13 Pr2 C29 106.9(5) . 1_656
O22 Pr2 C29 26.2(5) 1_656 1_656
O12 Pr2 C29 89.5(5) . 1_656
O18 Pr2 C29 119.1(5) 2_566 1_656
O19 Pr2 C29 70.4(5) 2_566 1_656
O7 Pr2 C37 152.2(4) 2_676 2_566
O9 Pr2 C37 77.7(4) 1_556 2_566
O1 Pr2 C37 95.2(5) 2_676 2_566
O23 Pr2 C37 94.7(5) 1_656 2_566
O13 Pr2 C37 85.8(4) . 2_566
O22 Pr2 C37 94.9(5) 1_656 2_566
O12 Pr2 C37 141.9(4) . 2_566
O18 Pr2 C37 24.7(4) 2_566 2_566
O19 Pr2 C37 24.7(4) 2_566 2_566
C29 Pr2 C37 94.6(5) 1_656 2_566
O7 Pr2 P3 92.9(3) 2_676 .
O9 Pr2 P3 162.9(3) 1_556 .
O1 Pr2 P3 85.4(3) 2_676 .
O23 Pr2 P3 120.1(3) 1_656 .
O13 Pr2 P3 28.0(3) . .
O22 Pr2 P3 74.1(3) 1_656 .
O12 Pr2 P3 28.9(3) . .
O18 Pr2 P3 109.6(3) 2_566 .
O19 Pr2 P3 110.6(3) 2_566 .
C29 Pr2 P3 98.2(4) 1_656 .
C37 Pr2 P3 113.3(3) 2_566 .
O2 Pr3 O8 73.7(4) 2_676 .
O2 Pr3 O11 74.1(4) 2_676 .
O8 Pr3 O11 109.0(4) . .
O2 Pr3 O10 141.1(4) 2_676 2_675
O8 Pr3 O10 79.7(4) . 2_675
O11 Pr3 O10 142.6(4) . 2_675
O2 Pr3 O14 142.4(4) 2_676 2_776
O8 Pr3 O14 143.5(4) . 2_776
O11 Pr3 O14 84.2(4) . 2_776
O10 Pr3 O14 70.7(4) 2_675 2_776
O2 Pr3 O24 121.6(5) 2_676 .
O8 Pr3 O24 74.2(4) . .
O11 Pr3 O24 72.1(4) . .
O10 Pr3 O24 75.9(5) 2_675 .
O14 Pr3 O24 78.2(5) 2_776 .
O2 Pr3 O3 77.1(4) 2_676 .
O8 Pr3 O3 139.1(4) . .
O11 Pr3 O3 89.6(4) . .
O10 Pr3 O3 107.6(4) 2_675 .
O14 Pr3 O3 72.2(4) 2_776 .
O24 Pr3 O3 146.6(4) . .
O2 Pr3 O1 77.3(4) 2_676 .
O8 Pr3 O1 90.1(4) . .
O11 Pr3 O1 139.1(3) . .
O10 Pr3 O1 74.9(4) 2_675 .
O14 Pr3 O1 101.8(4) 2_776 .
O24 Pr3 O1 148.9(4) . .
O3 Pr3 O1 55.5(3) . .
O2 Pr3 P1 70.6(3) 2_676 .
O8 Pr3 P1 112.9(3) . .
O11 Pr3 P1 112.9(3) . .
O10 Pr3 P1 95.2(3) 2_675 .
O14 Pr3 P1 91.0(3) 2_776 .
O24 Pr3 P1 167.8(4) . .
O3 Pr3 P1 28.3(3) . .
O1 Pr3 P1 28.0(2) . .
O2 P1 O1 115.5(7) . .
O2 P1 O3 113.6(7) . .
O1 P1 O3 105.8(7) . .
O2 P1 C1 107.3(7) . .
O1 P1 C1 104.3(7) . .
O3 P1 C1 109.8(8) . .
O2 P1 Pr3 121.1(5) . .
O1 P1 Pr3 54.1(4) . .
O3 P1 Pr3 53.7(5) . .
C1 P1 Pr3 131.6(6) . .
O8 P2 O6 117.5(7) . .
O8 P2 O7 113.2(7) . .
O6 P2 O7 106.2(7) . .
O8 P2 C8 110.4(8) . .
O6 P2 C8 102.3(7) . .
O7 P2 C8 106.1(8) . .
O8 P2 Pr1 140.4(5) . .
O6 P2 Pr1 52.0(4) . .
O7 P2 Pr1 54.6(5) . .
C8 P2 Pr1 109.2(6) . .
O11 P3 O13 118.9(7) . .
O11 P3 O12 112.8(7) . .
O13 P3 O12 105.7(7) . .
O11 P3 C15 108.2(8) . .
O13 P3 C15 105.1(7) . .
O12 P3 C15 105.0(8) . .
O11 P3 Pr2 139.3(5) . .
O13 P3 Pr2 51.5(4) . .
O12 P3 Pr2 54.4(4) . .
C15 P3 Pr2 112.4(7) . .
P1 O1 Pr2 134.7(6) . 2_676
P1 O1 Pr3 97.8(5) . .
Pr2 O1 Pr3 126.7(4) 2_676 .
P1 O2 Pr3 168.4(7) . 2_676
P1 O3 Pr1 135.2(7) . 2_676
P1 O3 Pr3 98.0(5) . .
Pr1 O3 Pr3 126.2(5) 2_676 .
C7 O5 H5C 105.9 . .
P2 O6 Pr1 99.5(5) . .
P2 O7 Pr2 148.8(7) . 2_676
P2 O7 Pr1 96.4(6) . .
Pr2 O7 Pr1 114.2(4) 2_676 .
P2 O8 Pr3 132.5(7) . .
C14 O9 Pr2 128.2(11) . 1_554
C14 O10 Pr3 138.2(12) . 2_675
P3 O11 Pr3 133.9(7) . .
P3 O12 Pr1 147.8(7) . 2_676
P3 O12 Pr2 96.7(5) . .
Pr1 O12 Pr2 114.0(4) 2_676 .
P3 O13 Pr2 100.5(5) . .
C21 O14 Pr3 135.2(12) . 2_776
C21 O15 Pr1 125.5(12) . 1_655
C30 O16 Pr1 95.9(11) . .
C30 O17 Pr1 93.3(11) . .
C37 O18 Pr2 94.5(11) . 2_566
C37 O19 Pr2 93.2(12) . 2_566
C22 O20 Pr1 92.1(12) . .
C22 O21 Pr1 95.2(13) . .
C29 O22 Pr2 91.1(11) . 1_454
C29 O23 Pr2 96.4(12) . 1_454
Pr3 O24 H24C 109.5 . .
Pr3 O24 H24A 109.3 . .
H24C O24 H24A 109.9 . .
H1WA O1W H1WB 109.3 . .
H2WB O2W H2WA 109.7 . .
H3WA O3W H3WB 109.6 . .
H4WA O4W H4WB 109.7 . .
H5WA O5W H5WB 110.1 . .
H6WA O6W H6WB 108.6 . .
H7WA O7W H7WB 109.6 . .
C2 N1 C1 114.3(15) . .
C2 N1 C6 108.5(16) . .
C1 N1 C6 111.2(15) . .
C2 N1 H1C 107.4 . .
C1 N1 H1C 107.9 . .
C6 N1 H1C 107.3 . .
C13 N2 C8 113.1(13) . .
C13 N2 C9 110.9(13) . .
C8 N2 C9 110.4(14) . .
C13 N2 H2A 106.1 . .
C8 N2 H2A 108.9 . .
C9 N2 H2A 107.2 . .
C16 N3 C20 112.2(15) . .
C16 N3 C15 110.1(14) . .
C20 N3 C15 110.3(14) . .
C16 N3 H3C 108.0 . .
C20 N3 H3C 107.2 . .
C15 N3 H3C 108.9 . .
N1 C1 P1 115.0(11) . .
N1 C1 H1A 108.7 . .
P1 C1 H1A 109.1 . .
N1 C1 H1B 107.3 . .
P1 C1 H1B 108.9 . .
H1A C1 H1B 107.6 . .
N1 C2 C3 113.0(17) . .
N1 C2 H2B 108.6 . .
C3 C2 H2B 108.9 . .
N1 C2 H2C 109.6 . .
C3 C2 H2C 108.5 . .
H2B C2 H2C 108.1 . .
C2 C3 C4 109.3(18) . .
C2 C3 H3A 111.4 . .
C4 C3 H3A 111.6 . .
C2 C3 H3B 109.0 . .
C4 C3 H3B 107.3 . .
H3A C3 H3B 108.0 . .
C5 C4 C7 111(2) . .
C5 C4 C3 110.2(19) . .
C7 C4 C3 109(2) . .
C5 C4 H4A 108.8 . .
C7 C4 H4A 110.8 . .
C3 C4 H4A 107.3 . .
C6 C5 C4 112.9(19) . .
C6 C5 H5A 108.7 . .
C4 C5 H5A 108.4 . .
C6 C5 H5B 109.5 . .
C4 C5 H5B 108.9 . .
H5A C5 H5B 108.3 . .
N1 C6 C5 109.2(16) . .
N1 C6 H6A 111.1 . .
C5 C6 H6A 111.5 . .
N1 C6 H6B 108.1 . .
C5 C6 H6B 109.0 . .
H6A C6 H6B 108.0 . .
O4 C7 O5 126(3) . .
O4 C7 C4 122(3) . .
O5 C7 C4 112(3) . .
N2 C8 P2 113.6(12) . .
N2 C8 H8A 107.5 . .
P2 C8 H8A 108.9 . .
N2 C8 H8B 110.3 . .
P2 C8 H8B 108.8 . .
H8A C8 H8B 107.5 . .
C10 C9 N2 110.6(14) . .
C10 C9 H9A 112.0 . .
N2 C9 H9A 107.6 . .
C10 C9 H9B 109.4 . .
N2 C9 H9B 108.9 . .
H9A C9 H9B 108.2 . .
C9 C10 C11 112.2(15) . .
C9 C10 H10A 107.4 . .
C11 C10 H10A 110.1 . .
C9 C10 H10B 111.4 . .
C11 C10 H10B 108.6 . .
H10A C10 H10B 106.9 . .
C14 C11 C12 112.1(14) . .
C14 C11 C10 113.0(14) . .
C12 C11 C10 111.7(14) . .
C14 C11 H11A 107.2 . .
C12 C11 H11A 105.9 . .
C10 C11 H11A 106.4 . .
C13 C12 C11 111.9(15) . .
C13 C12 H12A 109.9 . .
C11 C12 H12A 109.3 . .
C13 C12 H12B 109.9 . .
C11 C12 H12B 107.9 . .
H12A C12 H12B 107.9 . .
N2 C13 C12 114.0(14) . .
N2 C13 H13A 110.2 . .
C12 C13 H13A 108.7 . .
N2 C13 H13B 106.5 . .
C12 C13 H13B 110.1 . .
H13A C13 H13B 107.1 . .
O9 C14 O10 121.0(17) . .
O9 C14 C11 119.4(15) . .
O10 C14 C11 119.5(16) . .
N3 C15 P3 113.5(12) . .
N3 C15 H15A 108.8 . .
P3 C15 H15A 106.9 . .
N3 C15 H15B 109.2 . .
P3 C15 H15B 110.7 . .
H15A C15 H15B 107.6 . .
N3 C16 C17 111.4(15) . .
N3 C16 H16A 107.4 . .
C17 C16 H16A 107.4 . .
N3 C16 H16B 112.3 . .
C17 C16 H16B 111.0 . .
H16A C16 H16B 107.0 . .
C16 C17 C18 112.0(16) . .
C16 C17 H17A 110.7 . .
C18 C17 H17A 110.6 . .
C16 C17 H17B 107.9 . .
C18 C17 H17B 106.9 . .
H17A C17 H17B 108.7 . .
C17 C18 C21 112.0(16) . .
C17 C18 C19 111.1(14) . .
C21 C18 C19 111.9(15) . .
C17 C18 H18A 105.1 . .
C21 C18 H18A 109.2 . .
C19 C18 H18A 107.1 . .
C20 C19 C18 111.8(16) . .
C20 C19 H19A 109.4 . .
C18 C19 H19A 109.8 . .
C20 C19 H19B 110.1 . .
C18 C19 H19B 108.5 . .
H19A C19 H19B 107.2 . .
N3 C20 C19 110.9(15) . .
N3 C20 H20A 110.0 . .
C19 C20 H20A 110.0 . .
N3 C20 H20B 107.0 . .
C19 C20 H20B 110.3 . .
H20A C20 H20B 108.6 . .
O15 C21 O14 123.6(18) . .
O15 C21 C18 120.0(17) . .
O14 C21 C18 116.3(16) . .
O21 C22 O20 121.1(19) . .
O21 C22 C23 118.3(19) . .
O20 C22 C23 120.5(19) . .
O21 C22 Pr1 59.6(11) . .
O20 C22 Pr1 62.0(10) . .
C23 C22 Pr1 170.3(15) . .
C24 C23 C28 122.6(18) . .
C24 C23 C22 121.9(18) . .
C28 C23 C22 115.5(18) . .
C25 C24 C23 120.2(17) . .
C25 C24 H24B 122.0 . .
C23 C24 H24B 117.6 . .
C24 C25 C26 121.6(18) . .
C24 C25 H25A 119.5 . .
C26 C25 H25A 118.8 . .
C27 C26 C25 117.3(18) . .
C27 C26 C29 119.4(18) . .
C25 C26 C29 123.3(18) . .
C26 C27 C28 122.7(19) . .
C26 C27 H27A 117.0 . .
C28 C27 H27A 120.1 . .
C23 C28 C27 115.4(18) . .
C23 C28 H28A 90.4 . .
C27 C28 H28A 90.5 . .
O23 C29 O22 121.7(17) . .
O23 C29 C26 120.8(19) . .
O22 C29 C26 117.4(18) . .
O23 C29 Pr2 59.0(10) . 1_454
O22 C29 Pr2 62.8(9) . 1_454
C26 C29 Pr2 178.2(14) . 1_454
O17 C30 O16 120.5(18) . .
O17 C30 C31 122.0(17) . .
O16 C30 C31 117.4(17) . .
O17 C30 Pr1 62.0(10) . .
O16 C30 Pr1 59.0(10) . .
C31 C30 Pr1 170.4(13) . .
C32 C31 C36 120(2) . .
C32 C31 C30 120.2(18) . .
C36 C31 C30 119.4(18) . .
C31 C32 C33 122(2) . .
C31 C32 H32A 119.4 . .
C33 C32 H32A 118.8 . .
C32 C33 C34 119.7(18) . .
C32 C33 H33A 122.3 . .
C34 C33 H33A 118.0 . .
C35 C34 C33 118.8(18) . .
C35 C34 C37 120.0(17) . .
C33 C34 C37 121.0(17) . .
C36 C35 C34 118.4(18) . .
C36 C35 H35A 120.7 . .
C34 C35 H35A 120.8 . .
C31 C36 C35 120.8(19) . .
C31 C36 H36A 119.0 . .
C35 C36 H36A 119.9 . .
O19 C37 O18 122.7(18) . .
O19 C37 C34 119.1(18) . .
O18 C37 C34 118.1(17) . .
O19 C37 Pr2 62.1(10) . 2_566
O18 C37 Pr2 60.8(10) . 2_566
C34 C37 Pr2 172.6(13) . 2_566

loop_
_geom_bond_atom_site_label_1
_geom_bond_atom_site_label_2
_geom_bond_distance
_geom_bond_site_symmetry_2
Pr1 O12 2.363(11) 2_676
Pr1 O3 2.461(11) 2_676
Pr1 O15 2.476(12) 1_455
Pr1 O21 2.490(13) .
Pr1 O6 2.524(11) .
Pr1 O20 2.541(12) .
Pr1 O16 2.576(12) .
Pr1 O7 2.591(12) .
Pr1 O17 2.643(13) .
Pr1 C22 2.88(2) .
Pr1 C30 2.990(19) .
Pr1 P2 3.160(5) .
Pr2 O7 2.363(12) 2_676
Pr2 O9 2.470(12) 1_556
Pr2 O1 2.474(10) 2_676
Pr2 O23 2.512(13) 1_656
Pr2 O13 2.524(11) .
Pr2 O22 2.588(12) 1_656
Pr2 O12 2.597(11) .
Pr2 O18 2.613(13) 2_566
Pr2 O19 2.640(13) 2_566
Pr2 C29 2.911(18) 1_656
Pr2 C37 2.98(2) 2_566
Pr2 P3 3.173(5) .
Pr3 O2 2.341(11) 2_676
Pr3 O8 2.427(11) .
Pr3 O11 2.465(11) .
Pr3 O10 2.486(12) 2_675
Pr3 O14 2.508(12) 2_776
Pr3 O24 2.521(14) .
Pr3 O3 2.594(12) .
Pr3 O1 2.606(11) .
Pr3 P1 3.186(5) .
P1 O2 1.505(12) .
P1 O1 1.512(11) .
P1 O3 1.525(12) .
P1 C1 1.814(17) .
P2 O8 1.511(12) .
P2 O6 1.532(12) .
P2 O7 1.544(12) .
P2 C8 1.847(17) .
P3 O11 1.495(12) .
P3 O13 1.516(11) .
P3 O12 1.546(12) .
P3 C15 1.826(19) .
O1 Pr2 2.474(10) 2_676
O2 Pr3 2.341(11) 2_676
O3 Pr1 2.461(11) 2_676
O4 C7 1.22(3) .
O5 C7 1.25(3) .
O5 H5C 0.8540 .
O7 Pr2 2.363(11) 2_676
O9 C14 1.26(2) .
O9 Pr2 2.470(12) 1_554
O10 C14 1.28(2) .
O10 Pr3 2.486(12) 2_675
O12 Pr1 2.363(11) 2_676
O14 C21 1.27(2) .
O14 Pr3 2.508(12) 2_776
O15 C21 1.23(2) .
O15 Pr1 2.476(12) 1_655
O16 C30 1.27(2) .
O17 C30 1.25(2) .
O18 C37 1.25(2) .
O18 Pr2 2.613(13) 2_566
O19 C37 1.25(2) .
O19 Pr2 2.640(13) 2_566
O20 C22 1.26(2) .
O21 C22 1.23(2) .
O22 C29 1.28(2) .
O22 Pr2 2.588(12) 1_454
O23 C29 1.22(2) .
O23 Pr2 2.512(13) 1_454
O24 H24C 0.8613 .
O24 H24A 0.8591 .
O1W H1WA 0.8608 .
O1W H1WB 0.8473 .
O2W H2WB 0.8613 .
O2W H2WA 0.8584 .
O3W H3WA 0.8500 .
O3W H3WB 0.8471 .
O4W H4WA 0.8619 .
O4W H4WB 0.8488 .
O5W H5WA 0.8501 .
O5W H5WB 0.8478 .
O6W H6WA 0.8513 .
O6W H6WB 0.8525 .
O7W H7WA 0.8616 .
O7W H7WB 0.8490 .
N1 C2 1.49(2) .
N1 C1 1.50(2) .
N1 C6 1.51(2) .
N1 H1C 0.9124 .
N2 C13 1.46(2) .
N2 C8 1.47(2) .
N2 C9 1.51(2) .
N2 H2A 0.9021 .
N3 C16 1.46(2) .
N3 C20 1.48(2) .
N3 C15 1.54(2) .
N3 H3C 0.9026 .
C1 H1A 0.9730 .
C1 H1B 0.9701 .
C2 C3 1.52(3) .
C2 H2B 0.9720 .
C2 H2C 0.9658 .
C3 C4 1.59(3) .
C3 H3A 0.9693 .
C3 H3B 0.9719 .
C4 C5 1.53(3) .
C4 C7 1.53(4) .
C4 H4A 0.9708 .
C5 C6 1.52(3) .
C5 H5A 0.9660 .
C5 H5B 0.9719 .
C6 H6A 0.9690 .
C6 H6B 0.9719 .
C8 H8A 0.9699 .
C8 H8B 0.9591 .
C9 C10 1.51(2) .
C9 H9A 0.9622 .
C9 H9B 0.9730 .
C10 C11 1.52(2) .
C10 H10A 0.9595 .
C10 H10B 0.9636 .
C11 C14 1.50(2) .
C11 C12 1.51(2) .
C11 H11A 0.9614 .
C12 C13 1.49(2) .
C12 H12A 0.9731 .
C12 H12B 0.9612 .
C13 H13A 0.9603 .
C13 H13B 0.9626 .
C15 H15A 0.9577 .
C15 H15B 0.9704 .
C16 C17 1.51(2) .
C16 H16A 0.9619 .
C16 H16B 0.9610 .
C17 C18 1.51(2) .
C17 H17A 0.9733 .
C17 H17B 0.9618 .
C18 C21 1.52(3) .
C18 C19 1.54(2) .
C18 H18A 0.9624 .
C19 C20 1.48(2) .
C19 H19A 0.9592 .
C19 H19B 0.9638 .
C20 H20A 0.9731 .
C20 H20B 0.9626 .
C22 C23 1.53(3) .
C23 C24 1.37(2) .
C23 C28 1.42(3) .
C24 C25 1.35(2) .
C24 H24B 0.9646 .
C25 C26 1.42(3) .
C25 H25A 0.9619 .
C26 C27 1.40(2) .
C26 C29 1.46(2) .
C27 C28 1.42(2) .
C27 H27A 0.9653 .
C28 H28A 0.9600 .
C29 Pr2 2.911(18) 1_454
C30 C31 1.50(3) .
C31 C32 1.33(3) .
C31 C36 1.37(3) .
C32 C33 1.35(3) .
C32 H32A 0.9715 .
C33 C34 1.40(2) .
C33 H33A 0.9731 .
C34 C35 1.40(3) .
C34 C37 1.49(3) .
C35 C36 1.38(3) .
C35 H35A 0.9719 .
C36 H36A 0.9725 .
C37 Pr2 2.98(2) 2_566
